data_7019408
loop_
_publ_author_name
'Antonova, Elena'
'N\"ather, Christian'
'K\"ogerler, Paul'
'Bensch, Wolfgang'

_publ_section_title
;
 A C(2)-symmetric antimonato polyoxovanadate cluster
 [V(16)Sb(4)O(42)(H(2)O)](8-) derived from the {V(18)O(42)} archetype.
;
_journal_issue 23
_journal_name_full 'Dalton transactions (Cambridge, England : 2003)'
_journal_page_first 6957
_journal_page_last 6962
_journal_paper_doi 10.1039/c2dt30319a
_journal_volume 41
_journal_year 2012
_chemical_formula_moiety 'O42 Sb4 V16, 2(C12 H38 N8 Zn), 7(H2O)'
_chemical_formula_sum 'C24 H90 N16 O49 Sb4 V16 Zn2'
_chemical_formula_weight 2819.90
_space_group_IT_number 15
_symmetry_cell_setting monoclinic
_symmetry_space_group_name_Hall '-C 2yc'
_symmetry_space_group_name_H-M 'C 1 2/c 1'
_atom_sites_solution_hydrogens geom
_atom_sites_solution_primary direct
_atom_sites_solution_secondary difmap
_audit_creation_method SHELXL-97
_cell_angle_alpha 90.00
_cell_angle_beta 128.076(6)
_cell_angle_gamma 90.00
_cell_formula_units_Z 4
_cell_length_a 30.7070(19)
_cell_length_b 13.9512(5)
_cell_length_c 23.1435(14)
_cell_measurement_reflns_used 36771
_cell_measurement_temperature 293(2)
_cell_measurement_theta_max 28.03
_cell_measurement_theta_min 2.51
_cell_volume 7804.8(10)
_computing_cell_refinement 'STOE-IPDS Program Package'
_computing_data_collection 'STOE-IPDS Program Package'
_computing_data_reduction 'STOE-IPDS Program Package'
_computing_molecular_graphics 'Bruker SHELXTL'
_computing_publication_material 'Bruker SHELXTL'
_computing_structure_refinement 'SHELXL-97 (Sheldrick, 1997)'
_computing_structure_solution 'SHELXS-97 (Sheldrick, 1990)'
_diffrn_ambient_temperature 293(2)
_diffrn_measured_fraction_theta_full 0.964
_diffrn_measured_fraction_theta_max 0.964
_diffrn_measurement_device_type 'Stoe Imaging Plate Diffraction System'
_diffrn_measurement_method '\f scans'
_diffrn_radiation_monochromator graphite
_diffrn_radiation_source 'fine-focus sealed tube'
_diffrn_radiation_type MoK\a
_diffrn_radiation_wavelength 0.71073
_diffrn_reflns_av_R_equivalents 0.0698
_diffrn_reflns_av_sigmaI/netI 0.0534
_diffrn_reflns_limit_h_max 40
_diffrn_reflns_limit_h_min -40
_diffrn_reflns_limit_k_max 18
_diffrn_reflns_limit_k_min -18
_diffrn_reflns_limit_l_max 30
_diffrn_reflns_limit_l_min -29
_diffrn_reflns_number 36771
_diffrn_reflns_theta_full 28.03
_diffrn_reflns_theta_max 28.03
_diffrn_reflns_theta_min 2.51
_diffrn_standards_decay_% none
_exptl_absorpt_coefficient_mu 3.877
_exptl_absorpt_correction_T_max 0.5729
_exptl_absorpt_correction_T_min 0.5302
_exptl_absorpt_correction_type numerical
_exptl_absorpt_process_details 'X-Shape (STOE & CIE, 1998)'
_exptl_crystal_colour brown
_exptl_crystal_density_diffrn 2.400
_exptl_crystal_density_method 'not measured'
_exptl_crystal_F_000 5480
_exptl_crystal_size_max 0.1056
_exptl_crystal_size_mid 0.0910
_exptl_crystal_size_min 0.0801
_refine_diff_density_max 0.831
_refine_diff_density_min -1.015
_refine_diff_density_rms 0.170
_refine_ls_extinction_method none
_refine_ls_goodness_of_fit_ref 1.005
_refine_ls_hydrogen_treatment none
_refine_ls_matrix_type full
_refine_ls_number_parameters 501
_refine_ls_number_reflns 9130
_refine_ls_number_restraints 0
_refine_ls_restrained_S_all 1.005
_refine_ls_R_factor_all 0.0689
_refine_ls_R_factor_gt 0.0427
_refine_ls_shift/su_max 0.001
_refine_ls_shift/su_mean 0.000
_refine_ls_structure_factor_coef Fsqd
_refine_ls_weighting_details 'calc w=1/[\s^2^(Fo^2^)+(0.0367P)^2^+75.5622P] where P=(Fo^2^+2Fc^2^)/3'
_refine_ls_weighting_scheme calc
_refine_ls_wR_factor_gt 0.0852
_refine_ls_wR_factor_ref 0.0952
_reflns_number_gt 6726
_reflns_number_total 9130
_reflns_threshold_expression >2sigma(I)
_cod_data_source_file c2dt30319a.txt
_cod_data_source_block ea669r
_cod_original_cell_volume 7804.8(7)
_cod_original_sg_symbol_H-M C2/c
_cod_database_code 7019408

loop_
_symmetry_equiv_pos_as_xyz
'x, y, z'
'-x, y, -z+1/2'
'x+1/2, y+1/2, z'
'-x+1/2, y+1/2, -z+1/2'
'-x, -y, -z'
'x, -y, z-1/2'
'-x+1/2, -y+1/2, -z'
'x+1/2, -y+1/2, z-1/2'

loop_
_atom_site_label
_atom_site_type_symbol
_atom_site_fract_x
_atom_site_fract_y
_atom_site_fract_z
_atom_site_U_iso_or_equiv
_atom_site_adp_type
_atom_site_occupancy
_atom_site_symmetry_multiplicity
_atom_site_calc_flag
_atom_site_refinement_flags
Sb1 Sb 0.200965(14) 0.31376(3) 0.39016(2) 0.01782(8) Uani 1 1 d .
Sb2 Sb 0.161855(15) 0.07893(3) 0.40199(2) 0.01903(9) Uani 1 1 d .
Zn1 Zn -0.12832(3) 0.80579(5) 0.33000(4) 0.02114(14) Uani 1 1 d .
V1 V 0.01485(4) 0.35809(6) 0.41211(5) 0.01401(17) Uani 1 1 d .
V2 V 0.11004(4) 0.47243(6) 0.38309(5) 0.01440(18) Uani 1 1 d .
V3 V 0.05073(4) 0.10892(6) 0.40316(5) 0.01541(18) Uani 1 1 d .
V4 V -0.03914(4) 0.02117(6) 0.26047(5) 0.01690(19) Uani 1 1 d .
V5 V -0.09702(4) 0.17984(6) 0.28489(5) 0.01518(18) Uani 1 1 d .
V6 V 0.12233(4) 0.28506(6) 0.45912(5) 0.01498(18) Uani 1 1 d .
V7 V -0.09938(4) 0.39989(6) 0.28215(5) 0.01558(18) Uani 1 1 d .
V8 V 0.03700(4) 0.54721(6) 0.22915(5) 0.01451(18) Uani 1 1 d .
O1 O 0.04104(16) 0.0330(3) 0.3238(2) 0.0192(8) Uani 1 1 d .
O2 O 0.04125(16) 0.5419(3) 0.3163(2) 0.0192(8) Uani 1 1 d .
O3 O -0.02791(15) 0.4603(3) 0.3419(2) 0.0181(8) Uani 1 1 d .
O4 O 0.11988(16) 0.1572(3) 0.4219(2) 0.0210(9) Uani 1 1 d .
O5 O 0.11144(16) 0.0936(3) 0.2955(2) 0.0212(8) Uani 1 1 d .
O6 O -0.02903(16) 0.1071(3) 0.3330(2) 0.0205(8) Uani 1 1 d .
O7 O 0.17003(18) 0.2851(3) 0.5479(2) 0.0282(9) Uani 1 1 d .
O8 O 0.10687(16) 0.4736(3) 0.2958(2) 0.0186(8) Uani 1 1 d .
O9 O 0.06861(19) 0.0409(3) 0.4707(2) 0.0269(10) Uani 1 1 d .
O10 O 0.21352(16) 0.1809(3) 0.4246(2) 0.0246(9) Uani 1 1 d .
O11 O -0.05634(16) 0.2930(3) 0.3448(2) 0.0199(8) Uani 1 1 d .
O12 O 0.08128(16) 0.4048(3) 0.4259(2) 0.0180(8) Uani 1 1 d .
O13 O 0.15585(17) 0.5506(3) 0.4409(2) 0.0248(9) Uani 1 1 d .
O14 O 0.02584(17) 0.3837(3) 0.4892(2) 0.0224(9) Uani 1 1 d .
O15 O 0.04833(18) 0.6589(3) 0.2188(3) 0.0262(9) Uani 1 1 d .
O17 O 0.05280(16) 0.2387(3) 0.4310(2) 0.0204(8) Uani 1 1 d .
O16 O -0.13790(17) 0.4488(3) 0.3011(3) 0.0279(10) Uani 1 1 d .
O18 O 0.15095(16) 0.3475(3) 0.4123(2) 0.0187(8) Uani 1 1 d .
O19 O 0.14052(16) 0.2879(3) 0.2860(2) 0.0201(8) Uani 1 1 d .
O20 O -0.13229(18) 0.1364(3) 0.3087(3) 0.0275(9) Uani 1 1 d .
O21 O -0.05011(18) -0.0916(3) 0.2670(3) 0.0281(10) Uani 1 1 d .
O22 O 0.0000 0.2887(13) 0.2500 0.148(7) Uani 1 2 d S
N6 N 0.07841(19) 0.7658(3) 0.4763(3) 0.0204(10) Uani 1 1 d .
N4 N -0.2203(2) 0.8385(4) 0.2542(3) 0.0245(11) Uani 1 1 d .
N8 N 0.1089(2) 0.5209(4) 0.5588(3) 0.0285(12) Uani 1 1 d .
H8A H 0.0869 0.4707 0.5462 0.043 Uiso 1 1 calc R
H8B H 0.1220 0.5409 0.6033 0.043 Uiso 1 1 calc R
H8C H 0.1370 0.5041 0.5589 0.043 Uiso 1 1 calc R
N3 N -0.1419(2) 0.8019(4) 0.2308(3) 0.0291(12) Uani 1 1 d .
H3A H -0.1126 0.8268 0.2361 0.035 Uiso 1 1 calc R
H3B H -0.1463 0.7409 0.2155 0.035 Uiso 1 1 calc R
N2 N -0.1276(2) 0.9387(4) 0.3724(3) 0.0274(11) Uani 1 1 d .
H2A H -0.1019 0.9386 0.4215 0.033 Uiso 1 1 calc R
H2B H -0.1189 0.9851 0.3541 0.033 Uiso 1 1 calc R
N5 N -0.0441(2) 0.7719(4) 0.4060(3) 0.0254(11) Uani 1 1 d .
H5A H -0.0401 0.7307 0.4388 0.030 Uiso 1 1 calc R
H5B H -0.0341 0.7406 0.3818 0.030 Uiso 1 1 calc R
N1 N -0.1591(3) 0.6769(4) 0.3393(3) 0.0331(13) Uani 1 1 d .
H1C H -0.1433 0.6273 0.3336 0.040 Uiso 1 1 calc R
H1D H -0.1495 0.6731 0.3847 0.040 Uiso 1 1 calc R
C10 C 0.1072(3) 0.8306(4) 0.4600(4) 0.0278(13) Uani 1 1 d .
H10A H 0.1440 0.8438 0.5049 0.033 Uiso 1 1 calc R
H10B H 0.0873 0.8908 0.4415 0.033 Uiso 1 1 calc R
N7 N 0.0549(3) 0.7680(4) 0.3345(3) 0.0356(13) Uani 1 1 d .
H7C H 0.0575 0.7428 0.3014 0.053 Uiso 1 1 calc R
H7D H 0.0359 0.8226 0.3172 0.053 Uiso 1 1 calc R
H7E H 0.0376 0.7271 0.3436 0.053 Uiso 1 1 calc R
C12 C 0.0772(3) 0.5994(4) 0.5051(3) 0.0238(12) Uani 1 1 d .
H12A H 0.0462 0.6170 0.5043 0.029 Uiso 1 1 calc R
H12B H 0.0624 0.5773 0.4564 0.029 Uiso 1 1 calc R
C8 C 0.0543(2) 0.8182(4) 0.5060(3) 0.0249(12) Uani 1 1 d .
H8D H 0.0771 0.8736 0.5332 0.030 Uiso 1 1 calc R
H8E H 0.0547 0.7769 0.5401 0.030 Uiso 1 1 calc R
C11 C 0.1138(2) 0.6873(4) 0.5250(3) 0.0236(12) Uani 1 1 d .
H11A H 0.1324 0.7051 0.5758 0.028 Uiso 1 1 calc R
H11B H 0.1417 0.6731 0.5188 0.028 Uiso 1 1 calc R
C9 C 0.1118(3) 0.7876(5) 0.4040(4) 0.0306(14) Uani 1 1 d .
H9A H 0.1310 0.8317 0.3943 0.037 Uiso 1 1 calc R
H9B H 0.1328 0.7284 0.4229 0.037 Uiso 1 1 calc R
C7 C -0.0044(2) 0.8514(4) 0.4473(3) 0.0254(12) Uani 1 1 d .
H7A H -0.0166 0.8895 0.4700 0.030 Uiso 1 1 calc R
H7B H -0.0049 0.8924 0.4130 0.030 Uiso 1 1 calc R
C5 C -0.1832(3) 0.9579(5) 0.3523(4) 0.0354(16) Uani 1 1 d .
H5C H -0.1856 1.0242 0.3626 0.042 Uiso 1 1 calc R
H5D H -0.1892 0.9171 0.3807 0.042 Uiso 1 1 calc R
C6 C -0.2387(3) 0.8283(5) 0.1783(4) 0.0297(14) Uani 1 1 d .
H6A H -0.2709 0.8682 0.1452 0.036 Uiso 1 1 calc R
H6B H -0.2489 0.7622 0.1625 0.036 Uiso 1 1 calc R
C2 C -0.2461(3) 0.7679(6) 0.2720(4) 0.0362(16) Uani 1 1 d .
H2C H -0.2855 0.7642 0.2320 0.043 Uiso 1 1 calc R
H2D H -0.2413 0.7879 0.3158 0.043 Uiso 1 1 calc R
C4 C -0.2268(3) 0.9372(5) 0.2704(4) 0.0356(16) Uani 1 1 d .
H4A H -0.2635 0.9453 0.2566 0.043 Uiso 1 1 calc R
H4B H -0.2226 0.9820 0.2420 0.043 Uiso 1 1 calc R
C3 C -0.1921(3) 0.8582(6) 0.1762(4) 0.0334(15) Uani 1 1 d .
H3C H -0.2030 0.8471 0.1275 0.040 Uiso 1 1 calc R
H3D H -0.1846 0.9260 0.1871 0.040 Uiso 1 1 calc R
C1 C -0.2196(3) 0.6692(5) 0.2847(4) 0.0399(18) Uani 1 1 d .
H1A H -0.2335 0.6247 0.3021 0.048 Uiso 1 1 calc R
H1B H -0.2293 0.6448 0.2389 0.048 Uiso 1 1 calc R
O23 O 0.2160(2) 0.4751(4) 0.5829(3) 0.0432(13) Uani 1 1 d .
O24 O 0.1963(3) 0.6026(7) 0.3401(6) 0.098(3) Uani 1 1 d .
O25 O 0.2485(6) 0.6543(12) 0.4797(9) 0.170(6) Uani 1 1 d .

loop_
_atom_site_aniso_label
_atom_site_aniso_U_11
_atom_site_aniso_U_22
_atom_site_aniso_U_33
_atom_site_aniso_U_23
_atom_site_aniso_U_13
_atom_site_aniso_U_12
Sb1 0.01552(16) 0.01928(17) 0.02031(17) -0.00127(14) 0.01187(14) -0.00093(13)
Sb2 0.01999(17) 0.01591(16) 0.01964(17) 0.00132(13) 0.01144(15) 0.00353(13)
Zn1 0.0194(3) 0.0214(3) 0.0208(3) 0.0028(3) 0.0115(3) 0.0020(2)
V1 0.0170(4) 0.0131(4) 0.0160(4) -0.0011(3) 0.0122(4) -0.0016(3)
V2 0.0145(4) 0.0142(4) 0.0156(4) -0.0007(3) 0.0099(4) -0.0013(3)
V3 0.0182(4) 0.0118(4) 0.0157(4) 0.0009(3) 0.0102(4) 0.0002(3)
V4 0.0194(4) 0.0131(4) 0.0175(4) 0.0002(3) 0.0111(4) -0.0016(3)
V5 0.0164(4) 0.0146(4) 0.0175(4) 0.0007(3) 0.0119(4) -0.0016(3)
V6 0.0158(4) 0.0146(4) 0.0149(4) -0.0006(3) 0.0096(4) -0.0004(3)
V7 0.0162(4) 0.0163(4) 0.0181(4) -0.0003(3) 0.0125(4) 0.0003(3)
V8 0.0173(4) 0.0113(4) 0.0177(4) 0.0000(3) 0.0122(4) -0.0012(3)
O1 0.0199(18) 0.0204(19) 0.0188(18) -0.0020(15) 0.0128(16) -0.0009(15)
O2 0.0208(19) 0.0201(19) 0.0210(19) 0.0018(15) 0.0150(17) 0.0032(15)
O3 0.0180(18) 0.0169(18) 0.0203(19) 0.0019(15) 0.0123(16) -0.0018(14)
O4 0.0210(19) 0.0139(18) 0.034(2) -0.0094(16) 0.0199(18) -0.0056(14)
O5 0.0196(18) 0.026(2) 0.0140(18) 0.0001(15) 0.0082(16) -0.0057(16)
O6 0.0197(19) 0.0212(19) 0.0180(19) -0.0023(15) 0.0103(17) -0.0004(15)
O7 0.028(2) 0.030(2) 0.022(2) 0.0032(17) 0.0131(19) 0.0010(18)
O8 0.0216(19) 0.0206(19) 0.0204(19) 0.0004(15) 0.0164(17) 0.0010(15)
O9 0.038(2) 0.0175(19) 0.022(2) 0.0045(16) 0.017(2) 0.0021(17)
O10 0.0193(19) 0.0185(19) 0.030(2) 0.0032(17) 0.0121(18) 0.0022(15)
O11 0.0182(18) 0.0202(19) 0.0185(18) -0.0001(15) 0.0099(16) -0.0015(15)
O12 0.0228(19) 0.0120(17) 0.027(2) 0.0016(15) 0.0194(18) 0.0023(14)
O13 0.022(2) 0.021(2) 0.026(2) -0.0027(16) 0.0125(18) -0.0051(16)
O14 0.031(2) 0.022(2) 0.023(2) -0.0031(16) 0.0209(19) -0.0047(16)
O15 0.035(2) 0.020(2) 0.033(2) 0.0000(17) 0.025(2) -0.0038(17)
O17 0.0170(18) 0.0162(18) 0.030(2) -0.0037(16) 0.0153(17) -0.0044(14)
O16 0.022(2) 0.037(2) 0.029(2) -0.0020(19) 0.0179(19) 0.0017(17)
O18 0.026(2) 0.0132(17) 0.025(2) 0.0063(15) 0.0198(18) 0.0069(14)
O19 0.0230(19) 0.0154(18) 0.0149(18) -0.0018(14) 0.0081(16) 0.0018(15)
O20 0.027(2) 0.028(2) 0.033(2) 0.0017(18) 0.021(2) -0.0050(17)
O21 0.032(2) 0.019(2) 0.034(2) -0.0024(18) 0.021(2) -0.0061(17)
O22 0.24(2) 0.123(14) 0.129(14) 0.000 0.140(17) 0.000
N6 0.020(2) 0.017(2) 0.023(2) 0.0016(18) 0.013(2) 0.0002(17)
N4 0.017(2) 0.026(3) 0.025(3) 0.003(2) 0.011(2) 0.0015(18)
N8 0.037(3) 0.023(3) 0.024(3) 0.000(2) 0.018(2) -0.003(2)
N3 0.025(3) 0.042(3) 0.022(2) 0.005(2) 0.015(2) 0.002(2)
N2 0.028(3) 0.024(3) 0.025(3) -0.002(2) 0.014(2) 0.003(2)
N5 0.020(2) 0.026(3) 0.026(3) 0.004(2) 0.012(2) 0.0054(19)
N1 0.048(3) 0.021(3) 0.040(3) 0.005(2) 0.032(3) -0.003(2)
C10 0.029(3) 0.024(3) 0.029(3) -0.002(2) 0.018(3) -0.007(2)
N7 0.046(3) 0.034(3) 0.035(3) -0.003(2) 0.029(3) -0.005(3)
C12 0.029(3) 0.021(3) 0.023(3) 0.002(2) 0.017(3) -0.003(2)
C8 0.027(3) 0.023(3) 0.023(3) 0.000(2) 0.015(3) 0.004(2)
C11 0.019(3) 0.019(3) 0.025(3) 0.006(2) 0.009(2) 0.004(2)
C9 0.029(3) 0.034(3) 0.030(3) 0.003(3) 0.019(3) 0.001(3)
C7 0.026(3) 0.024(3) 0.026(3) 0.002(2) 0.016(3) -0.001(2)
C5 0.032(3) 0.033(3) 0.046(4) -0.004(3) 0.026(3) 0.004(3)
C6 0.020(3) 0.033(3) 0.026(3) 0.006(3) 0.009(3) 0.001(2)
C2 0.025(3) 0.049(4) 0.041(4) -0.001(3) 0.023(3) -0.008(3)
C4 0.026(3) 0.034(4) 0.044(4) 0.002(3) 0.020(3) 0.008(3)
C3 0.024(3) 0.047(4) 0.019(3) 0.010(3) 0.008(3) -0.003(3)
C1 0.048(4) 0.031(4) 0.038(4) -0.004(3) 0.026(4) -0.019(3)
O23 0.050(3) 0.031(3) 0.031(3) -0.011(2) 0.016(2) -0.006(2)
O24 0.068(5) 0.083(6) 0.131(8) 0.026(6) 0.056(6) -0.015(4)
O25 0.153(12) 0.203(15) 0.152(13) -0.002(12) 0.094(11) -0.037(11)

loop_
_atom_type_symbol
_atom_type_description
_atom_type_scat_dispersion_real
_atom_type_scat_dispersion_imag
_atom_type_scat_source
C C 0.0033 0.0016 'International Tables Vol C Tables 4.2.6.8 and 6.1.1.4'
H H 0.0000 0.0000 'International Tables Vol C Tables 4.2.6.8 and 6.1.1.4'
N N 0.0061 0.0033 'International Tables Vol C Tables 4.2.6.8 and 6.1.1.4'
O O 0.0106 0.0060 'International Tables Vol C Tables 4.2.6.8 and 6.1.1.4'
V V 0.3005 0.5294 'International Tables Vol C Tables 4.2.6.8 and 6.1.1.4'
Zn Zn 0.2839 1.4301 'International Tables Vol C Tables 4.2.6.8 and 6.1.1.4'
Sb Sb -0.5866 1.5461 'International Tables Vol C Tables 4.2.6.8 and 6.1.1.4'

loop_
_geom_angle_atom_site_label_1
_geom_angle_atom_site_label_2
_geom_angle_atom_site_label_3
_geom_angle
_geom_angle_site_symmetry_1
_geom_angle_site_symmetry_3
O18 Sb1 O10 96.35(17) . .
O18 Sb1 O19 93.73(17) . .
O10 Sb1 O19 97.19(17) . .
O10 Sb2 O4 94.33(17) . .
O10 Sb2 O5 98.22(17) . .
O4 Sb2 O5 96.59(18) . .
N3 Zn1 N2 118.7(2) . .
N3 Zn1 N5 103.0(2) . .
N2 Zn1 N5 98.9(2) . .
N3 Zn1 N1 107.2(2) . .
N2 Zn1 N1 125.9(2) . .
N5 Zn1 N1 97.0(2) . .
N3 Zn1 N4 81.1(2) . .
N2 Zn1 N4 80.4(2) . .
N5 Zn1 N4 175.6(2) . .
N1 Zn1 N4 80.1(2) . .
O14 V1 O17 104.6(2) . .
O14 V1 O3 109.3(2) . .
O17 V1 O3 146.04(19) . .
O14 V1 O11 110.30(19) . .
O17 V1 O11 90.10(16) . .
O3 V1 O11 80.10(16) . .
O14 V1 O12 104.71(19) . .
O17 V1 O12 80.09(16) . .
O3 V1 O12 89.48(16) . .
O11 V1 O12 144.98(18) . .
O14 V1 V7 112.61(16) . .
O17 V1 V7 125.24(12) . .
O3 V1 V7 40.09(11) . .
O11 V1 V7 40.28(12) . .
O12 V1 V7 124.18(12) . .
O14 V1 V6 104.01(16) . .
O17 V1 V6 39.88(11) . .
O3 V1 V6 126.06(12) . .
O11 V1 V6 125.46(13) . .
O12 V1 V6 40.80(11) . .
V7 V1 V6 143.38(4) . .
O13 V2 O12 110.1(2) . .
O13 V2 O2 106.6(2) . .
O12 V2 O2 92.00(17) . .
O13 V2 O8 108.1(2) . .
O12 V2 O8 141.67(17) . .
O2 V2 O8 80.64(17) . .
O13 V2 O18 105.18(19) . .
O12 V2 O18 78.02(16) . .
O2 V2 O18 148.24(17) . .
O8 V2 O18 88.70(17) . .
O13 V2 V8 112.28(16) . .
O12 V2 V8 122.48(12) . .
O2 V2 V8 39.56(12) . .
O8 V2 V8 41.09(11) . .
O18 V2 V8 123.90(13) . .
O13 V2 V6 111.42(16) . .
O12 V2 V6 38.41(11) . .
O2 V2 V6 125.16(13) . .
O8 V2 V6 120.84(12) . .
O18 V2 V6 39.65(12) . .
V8 V2 V6 136.29(4) . .
O9 V3 O17 108.1(2) . .
O9 V3 O6 107.8(2) . .
O17 V3 O6 93.28(17) . .
O9 V3 O1 110.6(2) . .
O17 V3 O1 140.85(18) . .
O6 V3 O1 79.94(17) . .
O9 V3 O4 107.9(2) . .
O17 V3 O4 78.36(16) . .
O6 V3 O4 144.19(19) . .
O1 V3 O4 85.00(17) . .
O9 V3 V4 111.37(16) . .
O17 V3 V4 125.60(13) . .
O6 V3 V4 39.73(12) . .
O1 V3 V4 40.55(11) . .
O4 V3 V4 120.93(13) . .
O9 V3 V6 110.06(16) . .
O17 V3 V6 38.41(12) . .
O6 V3 V6 125.74(12) . .
O1 V3 V6 119.26(12) . .
O4 V3 V6 40.21(11) . .
V4 V3 V6 138.49(4) . .
O21 V4 O1 107.3(2) . 2
O21 V4 O6 116.8(2) . .
O1 V4 O6 135.91(18) 2 .
O21 V4 O1 104.4(2) . .
O1 V4 O1 89.37(17) 2 .
O6 V4 O1 80.90(17) . .
O21 V4 O5 109.4(2) . 2
O1 V4 O5 88.47(17) 2 2
O6 V4 O5 76.69(16) . 2
O1 V4 O5 145.11(17) . 2
O21 V4 V4 105.70(17) . 2
O1 V4 V4 45.48(12) 2 2
O6 V4 V4 117.93(13) . 2
O1 V4 V4 44.74(12) . 2
O5 V4 V4 128.80(13) 2 2
O21 V4 V3 113.44(17) . .
O1 V4 V3 121.32(12) 2 .
O6 V4 V3 39.88(12) . .
O1 V4 V3 41.36(12) . .
O5 V4 V3 114.06(12) 2 .
V4 V4 V3 83.17(4) 2 .
O21 V4 V5 119.73(17) . .
O1 V4 V5 117.46(12) 2 .
O6 V4 V5 36.79(12) . .
O1 V4 V5 113.78(12) . .
O5 V4 V5 39.90(11) 2 .
V4 V4 V5 134.33(2) 2 .
V3 V4 V5 75.31(3) . .
O20 V5 O6 108.7(2) . .
O20 V5 O11 109.4(2) . .
O6 V5 O11 91.39(17) . .
O20 V5 O19 108.3(2) . 2
O6 V5 O19 142.97(18) . 2
O11 V5 O19 77.68(16) . 2
O20 V5 O5 106.2(2) . 2
O6 V5 O5 76.34(16) . 2
O11 V5 O5 144.40(18) . 2
O19 V5 O5 92.14(16) 2 2
O20 V5 V7 111.85(17) . .
O6 V5 V7 122.56(12) . .
O11 V5 V7 37.42(12) . .
O19 V5 V7 40.41(11) 2 .
O5 V5 V7 125.97(13) 2 .
O20 V5 V4 112.11(17) . .
O6 V5 V4 36.48(12) . .
O11 V5 V4 121.13(12) . .
O19 V5 V4 123.58(13) 2 .
O5 V5 V4 39.86(11) 2 .
V7 V5 V4 135.95(4) . .
O7 V6 O17 112.0(2) . .
O7 V6 O12 111.0(2) . .
O17 V6 O12 80.84(16) . .
O7 V6 O4 108.4(2) . .
O17 V6 O4 79.15(17) . .
O12 V6 O4 140.17(18) . .
O7 V6 O18 109.6(2) . .
O17 V6 O18 137.95(18) . .
O12 V6 O18 78.65(16) . .
O4 V6 O18 93.96(17) . .
O7 V6 V1 113.34(17) . .
O17 V6 V1 39.92(12) . .
O12 V6 V1 41.51(11) . .
O4 V6 V1 114.91(12) . .
O18 V6 V1 114.98(11) . .
O7 V6 V3 113.15(17) . .
O17 V6 V3 38.17(12) . .
O12 V6 V3 114.12(12) . .
O4 V6 V3 41.24(12) . .
O18 V6 V3 125.46(13) . .
V1 V6 V3 76.61(3) . .
O7 V6 V2 115.07(17) . .
O17 V6 V2 112.20(13) . .
O12 V6 V2 38.15(12) . .
O4 V6 V2 124.71(14) . .
O18 V6 V2 40.55(11) . .
V1 V6 V2 77.19(3) . .
V3 V6 V2 131.02(4) . .
O16 V7 O3 108.4(2) . .
O16 V7 O11 113.2(2) . .
O3 V7 O11 81.32(16) . .
O16 V7 O8 109.4(2) . 2
O3 V7 O8 82.31(17) . 2
O11 V7 O8 137.28(18) . 2
O16 V7 O19 108.9(2) . 2
O3 V7 O19 142.07(18) . 2
O11 V7 O19 78.29(16) . 2
O8 V7 O19 91.43(16) 2 2
O16 V7 V8 110.51(17) . 2
O3 V7 V8 40.30(12) . 2
O11 V7 V8 115.32(12) . 2
O8 V7 V8 42.50(11) 2 2
O19 V7 V8 127.03(13) 2 2
O16 V7 V1 114.22(16) . .
O3 V7 V1 40.54(12) . .
O11 V7 V1 41.06(11) . .
O8 V7 V1 115.65(12) 2 .
O19 V7 V1 114.99(12) 2 .
V8 V7 V1 78.32(3) 2 .
O16 V7 V5 114.96(17) . .
O3 V7 V5 114.94(12) . .
O11 V7 V5 38.16(12) . .
O8 V7 V5 122.06(12) 2 .
O19 V7 V5 40.28(11) 2 .
V8 V7 V5 134.03(4) 2 .
V1 V7 V5 77.46(3) . .
O15 V8 O3 113.9(2) . 2
O15 V8 O2 107.6(2) . .
O3 V8 O2 138.35(17) 2 .
O15 V8 O2 105.0(2) . 2
O3 V8 O2 91.95(17) 2 2
O2 V8 O2 80.16(18) . 2
O15 V8 O8 112.2(2) . .
O3 V8 O8 81.70(16) 2 .
O2 V8 O8 79.95(16) . .
O2 V8 O8 141.58(17) 2 .
O15 V8 V7 116.26(16) . 2
O3 V8 V7 40.37(11) 2 2
O2 V8 V7 115.94(12) . 2
O2 V8 V7 125.72(12) 2 2
O8 V8 V7 41.82(12) . 2
O15 V8 V8 108.71(16) . 2
O3 V8 V8 122.87(12) 2 2
O2 V8 V8 40.17(12) . 2
O2 V8 V8 40.16(12) 2 2
O8 V8 V8 115.11(12) . 2
V7 V8 V8 134.70(3) 2 2
O15 V8 V2 115.67(17) . .
O3 V8 V2 113.95(12) 2 .
O2 V8 V2 39.53(11) . .
O2 V8 V2 113.59(13) 2 .
O8 V8 V2 40.43(12) . .
V7 V8 V2 79.07(3) 2 .
V8 V8 V2 76.98(4) 2 .
V4 O1 V4 89.78(17) 2 .
V4 O1 V3 151.9(2) 2 .
V4 O1 V3 98.08(18) . .
V2 O2 V8 100.91(18) . .
V2 O2 V8 145.8(2) . 2
V8 O2 V8 99.67(18) . 2
V8 O3 V7 99.33(18) 2 .
V8 O3 V1 147.9(2) 2 .
V7 O3 V1 99.37(17) . .
Sb2 O4 V6 139.6(2) . .
Sb2 O4 V3 121.86(19) . .
V6 O4 V3 98.56(17) . .
Sb2 O5 V4 117.3(2) . 2
Sb2 O5 V5 141.0(2) . 2
V4 O5 V5 100.24(17) 2 2
V4 O6 V3 100.39(19) . .
V4 O6 V5 106.73(19) . .
V3 O6 V5 146.5(2) . .
V2 O8 V7 147.7(2) . 2
V2 O8 V8 98.48(17) . .
V7 O8 V8 95.69(17) 2 .
Sb2 O10 Sb1 131.2(2) . .
V7 O11 V1 98.66(18) . .
V7 O11 V5 104.41(18) . .
V1 O11 V5 148.1(2) . .
V2 O12 V6 103.44(18) . .
V2 O12 V1 146.4(2) . .
V6 O12 V1 97.69(17) . .
V3 O17 V6 103.42(19) . .
V3 O17 V1 148.8(2) . .
V6 O17 V1 100.20(18) . .
Sb1 O18 V6 136.7(2) . .
Sb1 O18 V2 123.4(2) . .
V6 O18 V2 99.80(18) . .
Sb1 O19 V5 141.9(2) . 2
Sb1 O19 V7 118.64(19) . 2
V5 O19 V7 99.31(17) 2 2
C11 N6 C10 112.2(5) . .
C11 N6 C8 111.1(5) . .
C10 N6 C8 111.7(5) . .
C4 N4 C2 112.0(6) . .
C4 N4 C6 112.2(5) . .
C2 N4 C6 112.9(5) . .
C4 N4 Zn1 106.9(4) . .
C2 N4 Zn1 106.1(4) . .
C6 N4 Zn1 106.3(4) . .
C3 N3 Zn1 109.0(4) . .
C5 N2 Zn1 109.5(4) . .
C7 N5 Zn1 118.1(4) . .
C1 N1 Zn1 112.6(4) . .
N6 C10 C9 111.4(5) . .
N8 C12 C11 111.0(5) . .
N6 C8 C7 113.2(5) . .
N6 C11 C12 107.9(5) . .
N7 C9 C10 109.4(5) . .
N5 C7 C8 113.6(5) . .
N2 C5 C4 108.2(6) . .
N4 C6 C3 109.5(5) . .
N4 C2 C1 109.9(6) . .
N4 C4 C5 109.8(5) . .
N3 C3 C6 109.5(5) . .
N1 C1 C2 109.8(5) . .

loop_
_geom_bond_atom_site_label_1
_geom_bond_atom_site_label_2
_geom_bond_distance
_geom_bond_site_symmetry_2
Sb1 O18 1.952(4) .
Sb1 O10 1.960(4) .
Sb1 O19 1.966(4) .
Sb2 O10 1.947(4) .
Sb2 O4 1.948(4) .
Sb2 O5 1.952(4) .
Zn1 N3 2.065(6) .
Zn1 N2 2.091(5) .
Zn1 N5 2.097(5) .
Zn1 N1 2.102(5) .
Zn1 N4 2.270(5) .
V1 O14 1.638(4) .
V1 O17 1.922(4) .
V1 O3 1.941(4) .
V1 O11 1.957(4) .
V1 O12 1.971(4) .
V1 V7 2.9459(13) .
V1 V6 2.9472(13) .
V2 O13 1.624(4) .
V2 O12 1.932(4) .
V2 O2 1.940(4) .
V2 O8 1.962(4) .
V2 O18 2.007(4) .
V2 V8 2.9927(13) .
V2 V6 3.0417(13) .
V3 O9 1.608(4) .
V3 O17 1.910(4) .
V3 O6 1.932(4) .
V3 O1 1.978(4) .
V3 O4 2.004(4) .
V3 V4 2.9631(13) .
V3 V6 3.0064(12) .
V4 O21 1.636(4) .
V4 O1 1.921(4) 2
V4 O6 1.925(4) .
V4 O1 1.946(4) .
V4 O5 2.020(4) 2
V4 V4 2.729(2) 2
V4 V5 3.1014(13) .
V5 O20 1.607(4) .
V5 O6 1.939(4) .
V5 O11 1.959(4) .
V5 O19 2.012(4) 2
V5 O5 2.022(4) 2
V5 V7 3.0705(13) .
V6 O7 1.630(4) .
V6 O17 1.920(4) .
V6 O12 1.943(4) .
V6 O4 1.963(4) .
V6 O18 1.970(4) .
V7 O16 1.641(4) .
V7 O3 1.923(4) .
V7 O11 1.927(4) .
V7 O8 1.963(4) 2
V7 O19 2.017(4) 2
V7 V8 2.9292(13) 2
V8 O15 1.645(4) .
V8 O3 1.920(4) 2
V8 O2 1.941(4) .
V8 O2 1.941(4) 2
V8 O8 1.989(4) .
V8 V7 2.9292(13) 2
V8 V8 2.9667(19) 2
O1 V4 1.921(4) 2
O2 V8 1.941(4) 2
O3 V8 1.920(4) 2
O5 V4 2.020(4) 2
O5 V5 2.022(4) 2
O8 V7 1.963(4) 2
O19 V5 2.012(4) 2
O19 V7 2.017(4) 2
N6 C11 1.462(7) .
N6 C10 1.468(8) .
N6 C8 1.478(8) .
N4 C4 1.472(9) .
N4 C2 1.475(8) .
N4 C6 1.483(9) .
N8 C12 1.483(8) .
N3 C3 1.480(8) .
N2 C5 1.491(8) .
N5 C7 1.479(8) .
N1 C1 1.473(10) .
C10 C9 1.510(10) .
N7 C9 1.499(9) .
C12 C11 1.532(8) .
C8 C7 1.513(8) .
C5 C4 1.529(10) .
C6 C3 1.520(9) .
C2 C1 1.533(11) .

loop_
_geom_hbond_atom_site_label_D
_geom_hbond_atom_site_label_H
_geom_hbond_atom_site_label_A
_geom_hbond_distance_DH
_geom_hbond_distance_HA
_geom_hbond_distance_DA
_geom_hbond_angle_DHA
_geom_hbond_site_symmetry_A
N8 H8A O14 0.89 1.92 2.774(7) 161.3 .
N8 H8C O23 0.89 2.17 3.044(9) 167.8 .
N1 H1C O16 0.90 2.64 3.471(7) 154.6 .
N7 H7C O15 0.89 2.11 2.977(8) 165.4 .
N8 H8B O16 0.89 1.96 2.817(7) 162.5 5_566
N2 H2A O9 0.90 2.05 2.906(7) 158.1 5_566
N5 H5A O14 0.90 2.15 3.039(7) 170.6 5_566
N1 H1D O7 0.90 2.09 2.878(8) 145.1 5_566
N3 H3A O21 0.90 1.95 2.817(7) 162.0 1_565
N2 H2B O20 0.90 2.28 3.087(7) 149.5 1_565
N7 H7D O21 0.89 2.44 3.235(8) 148.1 1_565
N3 H3B O24 0.90 2.30 3.137(11) 154.2 2
N5 H5B O15 0.90 2.38 3.221(7) 156.0 2
N7 H7E O15 0.89 2.29 3.012(8) 137.9 2
N7 H7D O21 0.89 2.54 2.991(8) 111.9 2_565
